data_7053021
loop_
_publ_author_name
'Wu, Bi-Dong'
'Zhou, Zun-Ning'
'Li, Fu-Gang'
'Yang, Li'
'Zhang, Tong-Lai'
'Zhang, Jian-Guo'

_publ_section_title
;
 Preparation, crystal structures, thermal decompositions and explosive
 properties of two new high-nitrogen azide ethylenediamine energetic
 compounds
;
_journal_issue 3
_journal_name_full 'New Journal of Chemistry'
_journal_page_first 646
_journal_paper_doi 10.1039/c2nj40887b
_journal_volume 37
_journal_year 2013
_chemical_formula_sum 'C4 H16 Co N11 O3'
_chemical_formula_weight 325.21
_chemical_name_systematic
;
?
;
_space_group_IT_number 15
_symmetry_cell_setting monoclinic
_symmetry_space_group_name_Hall '-C 2yc'
_symmetry_space_group_name_H-M 'C 1 2/c 1'
_atom_sites_solution_hydrogens geom
_atom_sites_solution_primary direct
_atom_sites_solution_secondary difmap
_audit_creation_method SHELXL-97
_cell_angle_alpha 90.00
_cell_angle_beta 100.349(3)
_cell_angle_gamma 90.00
_cell_formula_units_Z 4
_cell_length_a 13.671(4)
_cell_length_b 9.447(2)
_cell_length_c 9.343(3)
_cell_measurement_reflns_used 2312
_cell_measurement_temperature 153(2)
_cell_measurement_theta_max 31.000
_cell_measurement_theta_min 2.635
_cell_volume 1187.0(6)
_computing_cell_refinement 'CrystalClear (Rigaku Inc., 2008)'
_computing_data_collection 'CrystalClear (Rigaku Inc., 2008)'
_computing_data_reduction 'CrystalClear (Rigaku Inc., 2008)'
_computing_structure_refinement 'SHELXL-97 (Sheldrick, 1997)'
_computing_structure_solution 'SHELXS-97 (Sheldrick, 1990)'
_diffrn_ambient_temperature 153(2)
_diffrn_detector_area_resol_mean 28.5714
_diffrn_measured_fraction_theta_full 0.986
_diffrn_measured_fraction_theta_max 0.986
_diffrn_measurement_device_type AFC10/Saturn724+
_diffrn_measurement_method 'phi and omega scans'
_diffrn_radiation_monochromator graphite
_diffrn_radiation_source 'Rotating Anode'
_diffrn_radiation_type MoK\a
_diffrn_radiation_wavelength 0.71073
_diffrn_reflns_av_R_equivalents 0.0295
_diffrn_reflns_av_sigmaI/netI 0.0315
_diffrn_reflns_limit_h_max 19
_diffrn_reflns_limit_h_min -19
_diffrn_reflns_limit_k_max 13
_diffrn_reflns_limit_k_min -12
_diffrn_reflns_limit_l_max 13
_diffrn_reflns_limit_l_min -13
_diffrn_reflns_number 5540
_diffrn_reflns_theta_full 31.00
_diffrn_reflns_theta_max 31.00
_diffrn_reflns_theta_min 2.63
_diffrn_standards_decay_% 0
_diffrn_standards_interval_count 0
_diffrn_standards_interval_time 0
_diffrn_standards_number 0
_exptl_absorpt_coefficient_mu 1.476
_exptl_absorpt_correction_T_max 0.6734
_exptl_absorpt_correction_T_min 0.6004
_exptl_absorpt_correction_type multi-scan
_exptl_crystal_colour Black
_exptl_crystal_density_diffrn 1.820
_exptl_crystal_density_method 'not measured'
_exptl_crystal_description Block
_exptl_crystal_F_000 672
_exptl_crystal_size_max 0.39
_exptl_crystal_size_mid 0.33
_exptl_crystal_size_min 0.29
_refine_diff_density_max 0.474
_refine_diff_density_min -0.588
_refine_diff_density_rms 0.088
_refine_ls_extinction_method none
_refine_ls_goodness_of_fit_ref 1.001
_refine_ls_hydrogen_treatment mixed
_refine_ls_matrix_type full
_refine_ls_number_parameters 104
_refine_ls_number_reflns 1868
_refine_ls_number_restraints 0
_refine_ls_restrained_S_all 1.001
_refine_ls_R_factor_all 0.0325
_refine_ls_R_factor_gt 0.0281
_refine_ls_shift/su_max 0.000
_refine_ls_shift/su_mean 0.000
_refine_ls_structure_factor_coef Fsqd
_refine_ls_weighting_details 'calc w=1/[\s^2^(Fo^2^)+(0.0485P)^2^+0.1600P] where P=(Fo^2^+2Fc^2^)/3'
_refine_ls_weighting_scheme calc
_refine_ls_wR_factor_gt 0.0748
_refine_ls_wR_factor_ref 0.0778
_reflns_number_gt 1688
_reflns_number_total 1868
_reflns_threshold_expression >2sigma(I)
_cod_data_source_file c2nj40887b.txt
_cod_data_source_block bn1524
_cod_depositor_comments
;
The following automatic conversions were performed:

'_symmetry_cell_setting' value 'Monoclinic' changed to 'monoclinic'
according to /home/saulius/struct/CIF-dictionaries/cif_core.dic
dictionary named 'cif_core.dic' version 2.4.2 from 2011-04-26.

Automatic conversion script
Id: cif_fix_values 1891 2012-01-12 08:04:46Z andrius 

The following automatic conversions were performed:

'_exptl_absorpt_correction_type' value 'Multi-scans' was replaced
with the value 'multi-scan' as specified in the replacement file
'src/cod-tools/trunk/data/replacement-values/replacement_values.lst'.

Automatic conversion script
Id: cif_fix_values 5376 2017-05-30 11:51:03Z andrius 
;
_cod_original_cell_volume 1187.0(5)
_cod_original_sg_symbol_H-M C2/c
_cod_database_code 7053021

loop_
_symmetry_equiv_pos_as_xyz
'x, y, z'
'-x, y, -z+1/2'
'x+1/2, y+1/2, z'
'-x+1/2, y+1/2, -z+1/2'
'-x, -y, -z'
'x, -y, z-1/2'
'-x+1/2, -y+1/2, -z'
'x+1/2, -y+1/2, z-1/2'

loop_
_atom_site_label
_atom_site_type_symbol
_atom_site_fract_x
_atom_site_fract_y
_atom_site_fract_z
_atom_site_U_iso_or_equiv
_atom_site_adp_type
_atom_site_occupancy
_atom_site_symmetry_multiplicity
_atom_site_calc_flag
_atom_site_refinement_flags
Co1 Co 0.5000 0.19896(2) 0.7500 0.01117(9) Uani 1 2 d S
N1 N 0.58601(9) 0.34171(12) 0.68604(12) 0.0127(2) Uani 1 1 d .
N2 N 0.59281(10) 0.05994(12) 0.69193(13) 0.0160(2) Uani 1 1 d .
N3 N 0.42198(10) 0.18726(12) 0.55315(13) 0.0166(2) Uani 1 1 d .
N4 N 0.37423(10) 0.28873(12) 0.50286(13) 0.0163(2) Uani 1 1 d .
N5 N 0.32660(10) 0.38256(14) 0.45027(14) 0.0250(3) Uani 1 1 d .
N6 N 0.5000 0.67041(18) 0.7500 0.0169(3) Uani 1 2 d S
O1 O 0.44577(8) 0.60311(11) 0.64952(10) 0.0223(2) Uani 1 1 d .
O2 O 0.5000 0.80175(14) 0.7500 0.0322(5) Uani 1 2 d S
C1 C 0.68236(11) 0.27696(15) 0.67131(16) 0.0171(3) Uani 1 1 d .
H1A H 0.7260 0.2684 0.7677 0.021 Uiso 1 1 calc R
H1B H 0.7166 0.3356 0.6077 0.021 Uiso 1 1 calc R
C2 C 0.65862(11) 0.13217(15) 0.60481(16) 0.0185(3) Uani 1 1 d .
H2A H 0.6247 0.1414 0.5023 0.022 Uiso 1 1 calc R
H2B H 0.7205 0.0771 0.6072 0.022 Uiso 1 1 calc R
H01A H 0.5961(16) 0.421(2) 0.743(2) 0.034(5) Uiso 1 1 d .
H01B H 0.5585(13) 0.372(2) 0.601(2) 0.032(5) Uiso 1 1 d .
H02A H 0.6288(14) 0.035(2) 0.769(2) 0.023(5) Uiso 1 1 d .
H02B H 0.5655(14) -0.017(2) 0.645(2) 0.029(5) Uiso 1 1 d .

loop_
_atom_site_aniso_label
_atom_site_aniso_U_11
_atom_site_aniso_U_22
_atom_site_aniso_U_33
_atom_site_aniso_U_23
_atom_site_aniso_U_13
_atom_site_aniso_U_12
Co1 0.01344(15) 0.00966(13) 0.01136(14) 0.000 0.00476(10) 0.000
N1 0.0139(5) 0.0114(5) 0.0134(5) 0.0018(4) 0.0039(4) -0.0004(4)
N2 0.0203(6) 0.0116(5) 0.0179(6) 0.0015(4) 0.0081(5) 0.0028(4)
N3 0.0180(6) 0.0189(5) 0.0128(5) -0.0037(4) 0.0022(4) -0.0006(4)
N4 0.0168(6) 0.0200(5) 0.0119(5) -0.0033(4) 0.0022(4) -0.0061(4)
N5 0.0258(7) 0.0211(6) 0.0252(7) 0.0018(5) -0.0031(5) -0.0016(5)
N6 0.0245(9) 0.0127(7) 0.0156(7) 0.000 0.0089(7) 0.000
O1 0.0281(6) 0.0203(5) 0.0168(5) 0.0027(4) -0.0004(4) -0.0030(4)
O2 0.0668(14) 0.0095(7) 0.0242(8) 0.000 0.0186(9) 0.000
C1 0.0135(6) 0.0188(6) 0.0203(7) 0.0028(5) 0.0063(5) 0.0012(5)
C2 0.0206(7) 0.0177(6) 0.0202(6) 0.0011(5) 0.0115(5) 0.0034(5)

loop_
_atom_type_symbol
_atom_type_description
_atom_type_scat_dispersion_real
_atom_type_scat_dispersion_imag
_atom_type_scat_source
C C 0.0033 0.0016 'International Tables Vol C Tables 4.2.6.8 and 6.1.1.4'
H H 0.0000 0.0000 'International Tables Vol C Tables 4.2.6.8 and 6.1.1.4'
N N 0.0061 0.0033 'International Tables Vol C Tables 4.2.6.8 and 6.1.1.4'
O O 0.0106 0.0060 'International Tables Vol C Tables 4.2.6.8 and 6.1.1.4'
Co Co 0.3494 0.9721 'International Tables Vol C Tables 4.2.6.8 and 6.1.1.4'

loop_
_geom_angle_atom_site_label_1
_geom_angle_atom_site_label_2
_geom_angle_atom_site_label_3
_geom_angle
_geom_angle_site_symmetry_1
_geom_angle_site_symmetry_3
N1 Co1 N1 92.61(7) . 2_656
N1 Co1 N3 94.02(5) . 2_656
N1 Co1 N3 90.45(5) 2_656 2_656
N1 Co1 N3 90.45(5) . .
N1 Co1 N3 94.02(5) 2_656 .
N3 Co1 N3 173.52(7) 2_656 .
N1 Co1 N2 176.96(5) . 2_656
N1 Co1 N2 85.58(5) 2_656 2_656
N3 Co1 N2 88.44(5) 2_656 2_656
N3 Co1 N2 87.24(5) . 2_656
N1 Co1 N2 85.58(5) . .
N1 Co1 N2 176.96(5) 2_656 .
N3 Co1 N2 87.24(5) 2_656 .
N3 Co1 N2 88.44(5) . .
N2 Co1 N2 96.32(7) 2_656 .
C1 N1 Co1 109.75(8) . .
C1 N1 H01A 110.3(13) . .
Co1 N1 H01A 115.0(13) . .
C1 N1 H01B 107.4(13) . .
Co1 N1 H01B 109.0(13) . .
H01A N1 H01B 104.9(18) . .
C2 N2 Co1 109.20(8) . .
C2 N2 H02A 106.6(13) . .
Co1 N2 H02A 105.0(13) . .
C2 N2 H02B 110.3(13) . .
Co1 N2 H02B 116.3(12) . .
H02A N2 H02B 108.9(19) . .
N4 N3 Co1 119.12(9) . .
N5 N4 N3 177.28(15) . .
O2 N6 O1 120.33(8) . 2_656
O2 N6 O1 120.33(8) . .
O1 N6 O1 119.34(16) 2_656 .
N1 C1 C2 106.42(11) . .
N1 C1 H1A 110.4 . .
C2 C1 H1A 110.4 . .
N1 C1 H1B 110.4 . .
C2 C1 H1B 110.4 . .
H1A C1 H1B 108.6 . .
N2 C2 C1 107.28(11) . .
N2 C2 H2A 110.3 . .
C1 C2 H2A 110.3 . .
N2 C2 H2B 110.3 . .
C1 C2 H2B 110.3 . .
H2A C2 H2B 108.5 . .

loop_
_geom_bond_atom_site_label_1
_geom_bond_atom_site_label_2
_geom_bond_distance
_geom_bond_site_symmetry_2
Co1 N1 1.9521(11) .
Co1 N1 1.9521(11) 2_656
Co1 N3 1.9564(13) 2_656
Co1 N3 1.9564(13) .
Co1 N2 1.9688(12) 2_656
Co1 N2 1.9688(12) .
N1 C1 1.4810(18) .
N1 H01A 0.91(2) .
N1 H01B 0.87(2) .
N2 C2 1.4834(17) .
N2 H02A 0.83(2) .
N2 H02B 0.89(2) .
N3 N4 1.2065(17) .
N4 N5 1.1559(18) .
N6 O2 1.241(2) .
N6 O1 1.2590(13) 2_656
N6 O1 1.2590(13) .
C1 C2 1.513(2) .
C1 H1A 0.9900 .
C1 H1B 0.9900 .
C2 H2A 0.9900 .
C2 H2B 0.9900 .

loop_
_geom_torsion_atom_site_label_1
_geom_torsion_atom_site_label_2
_geom_torsion_atom_site_label_3
_geom_torsion_atom_site_label_4
_geom_torsion
_geom_torsion_site_symmetry_1
N1 Co1 N1 C1 161.78(11) 2_656
N3 Co1 N1 C1 71.14(9) 2_656
N3 Co1 N1 C1 -104.17(9) .
N2 Co1 N1 C1 -144.8(8) 2_656
N2 Co1 N1 C1 -15.77(9) .
N1 Co1 N2 C2 -12.74(10) .
N1 Co1 N2 C2 -66.3(9) 2_656
N3 Co1 N2 C2 -106.99(10) 2_656
N3 Co1 N2 C2 77.84(10) .
N2 Co1 N2 C2 164.89(12) 2_656
N1 Co1 N3 N4 -65.78(12) .
N1 Co1 N3 N4 26.87(12) 2_656
N3 Co1 N3 N4 160.48(11) 2_656
N2 Co1 N3 N4 112.24(12) 2_656
N2 Co1 N3 N4 -151.35(12) .
Co1 N3 N4 N5 -168(3) .
Co1 N1 C1 C2 40.07(13) .
Co1 N2 C2 C1 37.81(14) .
N1 C1 C2 N2 -50.53(15) .
